data_4088672
loop_
_publ_author_name
'Carpenter, Alex E.'
'Rheingold, Arnold L.'
'Figueroa, Joshua S.'

_publ_section_title
;
 A Well-Defined Isocyano Analogue of HCo(CO)4. 1: Synthesis,
 Decomposition, and Catalytic 1,1-Hydrogenation of Isocyanides
;
_journal_issue 14
_journal_name_full Organometallics
_journal_page_first 2309
_journal_paper_doi 10.1021/acs.organomet.6b00297
_journal_volume 35
_journal_year 2016
_chemical_formula_moiety '2(C80 H85 Co N4), C7 H8, C2.25 H5.25, 0.25(C4 H8 O), 0.5(C2 H3 N)'
_chemical_formula_sum 'C171.25 H186.75 Co2 N8.5 O0.25'
_chemical_formula_weight 2485.89
_chemical_melting_point ?
_chemical_name_common CoH(t-BuNC)(CNArMes2)3
_chemical_name_systematic
; 
 'hydridotetrakis(2,6-dimesitylphenylioscyanide)(tert-butylisocyanide)cobalt'
;
_space_group_crystal_system triclinic
_space_group_IT_number 2
_space_group_name_Hall '-P 1'
_space_group_name_H-M_alt 'P -1'
_atom_sites_solution_hydrogens mixed
_atom_sites_solution_primary direct
_audit_creation_date 2014-08-21
_audit_creation_method
; 
Olex2 1.2-beta 
(compiled 2014.07.22 svn.r2960 for OlexSys, GUI svn.r4862) 
;
_cell_angle_alpha 88.505(2)
_cell_angle_beta 84.345(2)
_cell_angle_gamma 86.6950(10)
_cell_formula_units_Z 2
_cell_length_a 14.7093(6)
_cell_length_b 20.7346(8)
_cell_length_c 24.4314(11)
_cell_measurement_reflns_used 9994
_cell_measurement_temperature 100(2)
_cell_measurement_theta_max 24.892
_cell_measurement_theta_min 2.502
_cell_volume 7401.2(5)
_computing_cell_refinement 'SAINT v7.68A (Bruker, 2009)'
_computing_data_collection 'Bruker APEX2'
_computing_data_reduction 'SAINT v7.68A (Bruker, 2009)'
_computing_molecular_graphics 'Olex2 (Dolomanov et al., 2009)'
_computing_publication_material 'Olex2 (Dolomanov et al., 2009)'
_computing_structure_refinement 'XL (Sheldrick, 2008)'
_computing_structure_solution 'ShelXS (Sheldrick, 2008)'
_diffrn_ambient_temperature 100.15
_diffrn_detector_area_resol_mean 8.0
_diffrn_measured_fraction_theta_full 0.997
_diffrn_measured_fraction_theta_max 0.991
_diffrn_measurement_device_type 'Bruker APEX-II CCD'
_diffrn_measurement_method '\f and \w scans'
_diffrn_radiation_monochromator graphite
_diffrn_radiation_type MoK\a
_diffrn_radiation_wavelength 0.71073
_diffrn_reflns_av_R_equivalents 0.0874
_diffrn_reflns_av_unetI/netI 0.0810
_diffrn_reflns_Laue_measured_fraction_full 0.997
_diffrn_reflns_Laue_measured_fraction_max 0.991
_diffrn_reflns_limit_h_max 17
_diffrn_reflns_limit_h_min -17
_diffrn_reflns_limit_k_max 25
_diffrn_reflns_limit_k_min -24
_diffrn_reflns_limit_l_max 29
_diffrn_reflns_limit_l_min -29
_diffrn_reflns_number 97111
_diffrn_reflns_point_group_measured_fraction_full 0.997
_diffrn_reflns_point_group_measured_fraction_max 0.991
_diffrn_reflns_theta_full 25.242
_diffrn_reflns_theta_max 25.439
_diffrn_reflns_theta_min 2.348
_diffrn_source 'sealed tube'
_diffrn_standards_number 0
_exptl_absorpt_coefficient_mu 0.278
_exptl_absorpt_correction_T_max 0.7452
_exptl_absorpt_correction_T_min 0.6942
_exptl_absorpt_correction_type multi-scan
_exptl_absorpt_process_details
; 
SADABS-2008/1 (Bruker,2008) was used for absorption correction. 
wR2(int) was 0.1501 before and 0.0509 after correction. 
The Ratio of minimum to maximum transmission is 0.9316. 
The \l/2 correction factor is 0.0015. 
;
_exptl_crystal_colour yellow
_exptl_crystal_colour_primary yellow
_exptl_crystal_density_diffrn 1.115
_exptl_crystal_density_method 'not measured'
_exptl_crystal_description Block
_exptl_crystal_F_000 2660
_exptl_crystal_size_max 0.2
_exptl_crystal_size_mid 0.2
_exptl_crystal_size_min 0.1
_refine_diff_density_max 2.062
_refine_diff_density_min -0.804
_refine_diff_density_rms 0.070
_refine_ls_extinction_method none
_refine_ls_goodness_of_fit_ref 1.036
_refine_ls_hydrogen_treatment mixed
_refine_ls_matrix_type full
_refine_ls_number_parameters 1710
_refine_ls_number_reflns 27144
_refine_ls_number_restraints 31
_refine_ls_restrained_S_all 1.038
_refine_ls_R_factor_all 0.1150
_refine_ls_R_factor_gt 0.0631
_refine_ls_shift/su_max 0.001
_refine_ls_shift/su_mean 0.000
_refine_ls_structure_factor_coef Fsqd
_refine_ls_weighting_details 'w=1/[\s^2^(Fo^2^)+(0.0881P)^2^+5.4052P] where P=(Fo^2^+2Fc^2^)/3'
_refine_ls_weighting_scheme calc
_refine_ls_wR_factor_gt 0.1545
_refine_ls_wR_factor_ref 0.1802
_reflns_Friedel_coverage 0.000
_reflns_number_gt 17471
_reflns_number_total 27144
_reflns_threshold_expression 'I > 2\s(I)'
_cod_data_source_file om6b00297_si_002.cif
_cod_data_source_block jfig715_0m
_cod_depositor_comments
;
The following automatic conversions were performed:

data item '_chemical_melting_point' value 'Not measured' was changed
to '?' -- the value is undefined or not given.

Automatic conversion script
Id: cif_fix_values 6909 2019-04-08 15:41:33Z antanas 
;
_cod_original_formula_sum 'C171.25 H186.75 Co2 N8.50 O0.25'
_cod_database_code 4088672
_shelxl_version_number 2014-3
_shelx_space_group_comment
; 
The symmetry employed for this shelxl refinement is uniquely defined 
by the following loop, which should always be used as a source of 
symmetry information in preference to the above space-group names. 
They are only intended as comments. 
;
_shelx_estimated_absorpt_t_max 0.973
_shelx_estimated_absorpt_t_min 0.947
_olex2_refinement_description
; 
1. Fixed Uiso 
 At 1.2 times of: 
  All C(H) groups, All C(H,H) groups 
 At 1.5 times of: 
  All C(H,H,H) groups 
2. Restrained distances 
 C11S-O1S = O1S-C8S 
 1.4 with sigma of 0.02 
 C11S-C10S = C9S-C8S 
 1.35 with sigma of 0.02 
3. Uiso/Uaniso restraints and constraints 
Uanis(C26B) \\sim Ueq, Uanis(C24B) \\sim Ueq, Uanis(C23B) \\sim Ueq, 
Uanis(C25B) \\sim Ueq: with sigma of 0.1 and sigma for terminal atoms of 0.2 
Uanis(C3S) = Uanis(C4S) = Uanis(C5S) = Uanis(C6S) = Uanis(C8S) 
Uanis(C9S) = Uanis(C8S) = Uanis(C11S) = Uanis(C10S) = Uanis(O1S) 
Uanis(C8S) = Uanis(C6S) = Uanis(C5S) = Uanis(C4S) = Uanis(C3S) 
Uanis(C7S) = Uanis(C6S) = Uanis(C5S) = Uanis(C4S) = Uanis(C3S) 
4. Rigid body (RIGU) restrains 
 C11S, C10S, C9S 
 with sigma for 1-2 distances of 0.004 and sigma for 1-3 distances of 0.004 
 C3S, C4S, C5S, C6S 
 with sigma for 1-2 distances of 0.004 and sigma for 1-3 distances of 0.004 
5. Others 
 Fixed Sof: C3S(0.25) H3SA(0.25) H3SB(0.25) H3SC(0.25) C4S(0.5) H4SA(0.5) 
 H4SB(0.5) C5S(0.25) H5SA(0.25) H5SB(0.25) C6S(0.5) H6SA(0.5) H6SB(0.5) 
 C7S(0.5) H7SA(0.5) H7SB(0.5) H7SC(0.5) O1S(0.25) C8S(0.25) H8SA(0.25) 
 H8SB(0.25) C9S(0.25) H9SA(0.25) H9SB(0.25) C10S(0.5) H10A(0.5) H10B(0.5) 
 C11S(0.25) H11A(0.25) H11B(0.25) N1S(0.5) C1S(0.5) H1SA(0.5) H1SB(0.5) 
 H1SC(0.5) C2S(0.5) 
6.a Secondary CH2 refined with riding coordinates: 
 C4S(H4SA,H4SB), C5S(H5SA,H5SB), C6S(H6SA,H6SB), C8S(H8SA,H8SB), C9S(H9SA, 
 H9SB), C10S(H10A,H10B), C11S(H11A,H11B) 
6.b Aromatic/amide H refined with riding coordinates: 
 C7B(H7B), C8B(H8B), C9B(H9B), C14B(H14B), C17B(H17B), C23B(H23B), C26B(H26B), 
 C31B(H31B), C32B(H32B), C33B(H33B), C38B(H38B), C41B(H41B), C47B(H47B), 
 C50B(H50B), C55B(H55B), C56B(H56B), C57B(H57B), C62B(H62B), C65B(H65B), 
 C71B(H71B), C74B(H74B), C7A(H7A), C8A(H8A), C9A(H9A), C14A(H14A), C17A(H17A), 
 C23A(H23A), C26A(H26A), C31A(H31A), C32A(H32A), C33A(H33A), C38A(H38A), 
 C41A(H41A), C47A(H47A), C50A(H50A), C55A(H55A), C56A(H56A), C57A(H57A), 
 C62A(H62A), C65A(H65A), C71A(H71A), C74A(H74A), C148(H148), C154(H154), 
 C169(H169), C172(H172), C173(H173) 
6.c Idealised Me refined with everything fixed: 
 C7S(H7SA,H7SB,H7SC) 
6.d Idealised Me refined as rotating group: 
 C13B(H13A,H13B,H13C), C16B(H16A,H16B,H16C), C19B(H19A,H19B,H19C), C22B(H22A, 
 H22B,H22C), C25B(H25A,H25B,H25C), C28B(H28A,H28B,H28C), C37B(H37A,H37B,H37C), 
 C40B(H40A,H40B,H40C), C43B(H43A,H43B,H43C), C46B(H46A,H46B,H46C), C49B(H49A, 
 H49B,H49C), C52B(H52A,H52B,H52C), C61B(H61A,H61B,H61C), C64B(H64A,H64B,H64C), 
 C67B(H67A,H67B,H67C), C70B(H70A,H70B,H70C), C73B(H73A,H73B,H73C), C76B(H76A, 
 H76B,H76C), C77B(H77A,H77B,H77C), C79B(H79A,H79B,H79C), C80B(H80A,H80B,H80C), 
 C13A(H13D,H13E,H13F), C16A(H16D,H16E,H16F), C19A(H19D,H19E,H19F), C22A(H22D, 
 H22E,H22F), C25A(H25D,H25E,H25F), C28A(H28D,H28E,H28F), C37A(H37D,H37E,H37F), 
 C40A(H40D,H40E,H40F), C43A(H43D,H43E,H43F), C46A(H46D,H46E,H46F), C49A(H49D, 
 H49E,H49F), C52A(H52D,H52E,H52F), C61A(H61D,H61E,H61F), C64A(H64D,H64E,H64F), 
 C67A(H67D,H67E,H67F), C70A(H70D,H70E,H70F), C73A(H73D,H73E,H73F), C76A(H76D, 
 H76E,H76F), C78A(H78A,H78B,H78C), C79A(H79D,H79E,H79F), C80A(H80D,H80E,H80F), 
 C174(H17C,H17D,H17E), C3S(H3SA,H3SB,H3SC), C1S(H1SA,H1SB,H1SC) 
;
_olex2_submission_special_instructions 'No special instructions were received'

loop_
_space_group_symop_operation_xyz
'x, y, z'
'-x, -y, -z'

loop_
_atom_site_label
_atom_site_type_symbol
_atom_site_fract_x
_atom_site_fract_y
_atom_site_fract_z
_atom_site_U_iso_or_equiv
_atom_site_adp_type
_atom_site_occupancy
_atom_site_site_symmetry_order
_atom_site_calc_flag
_atom_site_refinement_flags_posn
_atom_site_refinement_flags_adp
_atom_site_refinement_flags_occupancy
_atom_site_disorder_assembly
_atom_site_disorder_group
Co1B Co 0.14357(3) 1.26965(2) 0.10708(2) 0.02003(12) Uani 1 1 d . . . . .
H H 0.104(2) 1.2184(15) 0.1402(13) 0.023(9) Uiso 1 1 d . . . . .
N1B N -0.04823(19) 1.27553(14) 0.07680(12) 0.0278(7) Uani 1 1 d . . . . .
N2B N 0.21107(18) 1.29579(13) 0.21512(11) 0.0207(6) Uani 1 1 d . . . . .
N3B N 0.27283(18) 1.16612(13) 0.05723(11) 0.0227(6) Uani 1 1 d . . . . .
N4B N 0.2019(2) 1.38796(16) 0.04135(13) 0.0361(8) Uani 1 1 d . . . . .
C1B C 0.0277(2) 1.27553(16) 0.08866(13) 0.0229(8) Uani 1 1 d . . . . .
C2B C 0.1822(2) 1.28794(15) 0.17237(14) 0.0209(7) Uani 1 1 d . . . . .
C3B C 0.2206(2) 1.20848(16) 0.07374(13) 0.0215(7) Uani 1 1 d . . . . .
C4B C 0.1813(2) 1.34180(18) 0.06685(15) 0.0286(8) Uani 1 1 d . . . . .
C5B C -0.1221(2) 1.26828(19) 0.04643(15) 0.0319(9) Uani 1 1 d . . . . .
C6B C -0.1068(2) 1.2615(2) -0.01087(15) 0.0353(9) Uani 1 1 d . . . . .
C7B C -0.1822(3) 1.2561(2) -0.03979(18) 0.0535(13) Uani 1 1 d . . . . .
H7B H -0.1739 1.2507 -0.0785 0.064 Uiso 1 1 calc R . . . .
C8B C -0.2700(3) 1.2584(3) -0.01290(19) 0.0675(16) Uani 1 1 d . . . . .
H8B H -0.3211 1.2558 -0.0335 0.081 Uiso 1 1 calc R . . . .
C9B C -0.2835(3) 1.2642(3) 0.04293(18) 0.0616(15) Uani 1 1 d . . . . .
H9B H -0.3439 1.2650 0.0608 0.074 Uiso 1 1 calc R . . . .
C10B C -0.2100(2) 1.2690(2) 0.07376(16) 0.0421(10) Uani 1 1 d . . . . .
C11B C -0.0123(2) 1.26248(18) -0.04070(14) 0.0294(8) Uani 1 1 d . . . . .
C12B C 0.0523(2) 1.21085(18) -0.03469(15) 0.0302(9) Uani 1 1 d . . . . .
C13B C 0.0302(3) 1.15194(19) 0.00041(17) 0.0405(10) Uani 1 1 d . . . . .
H13A H 0.0674 1.1144 -0.0143 0.061 Uiso 1 1 calc GR . . . .
H13B H -0.0348 1.1440 0.0002 0.061 Uiso 1 1 calc GR . . . .
H13C H 0.0436 1.1590 0.0382 0.061 Uiso 1 1 calc GR . . . .
C14B C 0.1395(2) 1.21564(19) -0.06122(15) 0.0335(9) Uani 1 1 d . . . . .
H14B H 0.1839 1.1812 -0.0568 0.040 Uiso 1 1 calc R . . . .
C15B C 0.1646(2) 1.26827(19) -0.09383(15) 0.0332(9) Uani 1 1 d . . . . .
C16B C 0.2620(3) 1.2746(2) -0.11847(18) 0.0472(11) Uani 1 1 d . . . . .
H16A H 0.3006 1.2832 -0.0893 0.071 Uiso 1 1 calc GR . . . .
H16B H 0.2641 1.3104 -0.1455 0.071 Uiso 1 1 calc GR . . . .
H16C H 0.2844 1.2344 -0.1366 0.071 Uiso 1 1 calc GR . . . .
C17B C 0.0979(2) 1.31704(19) -0.10097(15) 0.0345(9) Uani 1 1 d . . . . .
H17B H 0.1131 1.3529 -0.1245 0.041 Uiso 1 1 calc R . . . .
C18B C 0.0096(2) 1.31525(19) -0.07488(15) 0.0323(9) Uani 1 1 d . . . . .
C19B C -0.0588(3) 1.3715(2) -0.08316(18) 0.0455(11) Uani 1 1 d . . . . .
H19A H -0.0269 1.4076 -0.1014 0.068 Uiso 1 1 calc GR . . . .
H19B H -0.0885 1.3853 -0.0474 0.068 Uiso 1 1 calc GR . . . .
H19C H -0.1052 1.3580 -0.1060 0.068 Uiso 1 1 calc GR . . . .
C20B C -0.2276(2) 1.2761(2) 0.13400(16) 0.0390(10) Uani 1 1 d . . . . .
C21B C -0.2190(3) 1.3379(3) 0.1578(2) 0.0593(14) Uani 1 1 d . . . . .
C22B C -0.1877(5) 1.3952(3) 0.1234(3) 0.115(3) Uani 1 1 d . . . . .
H22A H -0.1219 1.3893 0.1124 0.173 Uiso 1 1 calc GR . . . .
H22B H -0.1999 1.4346 0.1449 0.173 Uiso 1 1 calc GR . . . .
H22C H -0.2209 1.3991 0.0905 0.173 Uiso 1 1 calc GR . . . .
C23B C -0.2394(3) 1.3443(3) 0.2133(3) 0.0752(18) Uani 1 1 d . U . . .
H23B H -0.2341 1.3849 0.2294 0.090 Uiso 1 1 calc R . . . .
C24B C -0.2671(3) 1.2934(3) 0.2460(2) 0.0627(16) Uani 1 1 d . U . . .
C25B C -0.2846(4) 1.2984(4) 0.3090(2) 0.123(3) Uani 1 1 d . U . . .
H25A H -0.2259 1.2976 0.3250 0.185 Uiso 1 1 calc GR . . . .
H25B H -0.3192 1.2618 0.3238 0.185 Uiso 1 1 calc GR . . . .
H25C H -0.3197 1.3389 0.3183 0.185 Uiso 1 1 calc GR . . . .
C26B C -0.2766(3) 1.2339(3) 0.2240(2) 0.0616(14) Uani 1 1 d . U . . .
H26B H -0.2964 1.1990 0.2473 0.074 Uiso 1 1 calc R . . . .
C27B C -0.2567(3) 1.2246(2) 0.16624(17) 0.0474(11) Uani 1 1 d . . . . .
C28B C -0.2669(4) 1.1602(3) 0.1422(2) 0.0740(16) Uani 1 1 d . . . . .
H28A H -0.3186 1.1631 0.1197 0.111 Uiso 1 1 calc GR . . . .
H28B H -0.2780 1.1281 0.1719 0.111 Uiso 1 1 calc GR . . . .
H28C H -0.2108 1.1473 0.1192 0.111 Uiso 1 1 calc GR . . . .
C29B C 0.2174(2) 1.31126(15) 0.26955(13) 0.0195(7) Uani 1 1 d . . . . .
C30B C 0.2812(2) 1.35524(15) 0.28176(13) 0.0201(7) Uani 1 1 d . . . . .
C31B C 0.2831(2) 1.37238(16) 0.33593(14) 0.0265(8) Uani 1 1 d . . . . .
H31B H 0.3243 1.4034 0.3446 0.032 Uiso 1 1 calc R . . . .
C32B C 0.2264(2) 1.34533(17) 0.37756(14) 0.0298(8) Uani 1 1 d . . . . .
H32B H 0.2285 1.3579 0.4145 0.036 Uiso 1 1 calc R . . . .
C33B C 0.1662(2) 1.29982(16) 0.36548(14) 0.0252(8) Uani 1 1 d . . . . .
H33B H 0.1289 1.2802 0.3945 0.030 Uiso 1 1 calc R . . . .
C34B C 0.1600(2) 1.28249(15) 0.31155(14) 0.0213(7) Uani 1 1 d . . . . .
C35B C 0.3500(2) 1.38121(15) 0.23893(13) 0.0200(7) Uani 1 1 d . . . . .
C36B C 0.3272(2) 1.43096(15) 0.20235(14) 0.0234(8) Uani 1 1 d . . . . .
C37B C 0.2300(2) 1.45776(18) 0.20203(17) 0.0362(9) Uani 1 1 d . . . . .
H37A H 0.1953 1.4285 0.1823 0.054 Uiso 1 1 calc GR . . . .
H37B H 0.2293 1.5003 0.1837 0.054 Uiso 1 1 calc GR . . . .
H37C H 0.2020 1.4619 0.2400 0.054 Uiso 1 1 calc GR . . . .
C38B C 0.3956(2) 1.45534(17) 0.16535(14) 0.0287(8) Uani 1 1 d . . . . .
H38B H 0.3801 1.4892 0.1404 0.034 Uiso 1 1 calc R . . . .
C39B C 0.4859(2) 1.43139(17) 0.16400(15) 0.0296(9) Uani 1 1 d . . . . .
C40B C 0.5598(3) 1.4585(2) 0.12401(17) 0.0442(11) Uani 1 1 d . . . . .
H40A H 0.5903 1.4917 0.1421 0.066 Uiso 1 1 calc GR . . . .
H40B H 0.5324 1.4777 0.0920 0.066 Uiso 1 1 calc GR . . . .
H40C H 0.6047 1.4237 0.1120 0.066 Uiso 1 1 calc GR . . . .
C41B C 0.5070(2) 1.38175(17) 0.19979(15) 0.0294(8) Uani 1 1 d . . . . .
H41B H 0.5684 1.3645 0.1988 0.035 Uiso 1 1 calc R . . . .
C42B C 0.4405(2) 1.35617(16) 0.23747(14) 0.0253(8) Uani 1 1 d . . . . .
C43B C 0.4669(3) 1.30122(19) 0.27642(18) 0.0400(10) Uani 1 1 d . . . . .
H43A H 0.4659 1.3176 0.3137 0.060 Uiso 1 1 calc GR . . . .
H43B H 0.5285 1.2834 0.2643 0.060 Uiso 1 1 calc GR . . . .
H43C H 0.4232 1.2673 0.2763 0.060 Uiso 1 1 calc GR . . . .
C44B C 0.0933(2) 1.23401(16) 0.29888(14) 0.0237(8) Uani 1 1 d . . . . .
C45B C 0.1096(2) 1.16891(17) 0.31297(14) 0.0265(8) Uani 1 1 d . . . . .
C46B C 0.1952(3) 1.14534(18) 0.33818(17) 0.0377(9) Uani 1 1 d . . . . .
H46A H 0.2489 1.1599 0.3152 0.057 Uiso 1 1 calc GR . . . .
H46B H 0.1983 1.0980 0.3405 0.057 Uiso 1 1 calc GR . . . .
H46C H 0.1942 1.1628 0.3751 0.057 Uiso 1 1 calc GR . . . .
C47B C 0.0455(3) 1.12501(18) 0.30214(15) 0.0322(9) Uani 1 1 d . . . . .
H47B H 0.0560 1.0807 0.3119 0.039 Uiso 1 1 calc R . . . .
C48B C -0.0328(3) 1.14420(19) 0.27757(17) 0.0373(10) Uani 1 1 d . . . . .
C49B C -0.1020(3) 1.0959(2) 0.2667(2) 0.0565(13) Uani 1 1 d . . . . .
H49A H -0.0743 1.0520 0.2697 0.085 Uiso 1 1 calc GR . . . .
H49B H -0.1209 1.1035 0.2296 0.085 Uiso 1 1 calc GR . . . .
H49C H -0.1555 1.1011 0.2938 0.085 Uiso 1 1 calc GR . . . .
C50B C -0.0467(2) 1.20848(19) 0.26364(17) 0.0377(10) Uani 1 1 d . . . . .
H50B H -0.1000 1.2220 0.2464 0.045 Uiso 1 1 calc R . . . .
C51B C 0.0148(2) 1.25468(18) 0.27391(15) 0.0297(8) Uani 1 1 d . . . . .
C52B C -0.0051(2) 1.32415(18) 0.25779(17) 0.0363(9) Uani 1 1 d . . . . .
H52A H 0.0274 1.3521 0.2801 0.054 Uiso 1 1 calc GR . . . .
H52B H -0.0710 1.3347 0.2640 0.054 Uiso 1 1 calc GR . . . .
H52C H 0.0155 1.3309 0.2188 0.054 Uiso 1 1 calc GR . . . .
C53B C 0.3444(2) 1.11944(16) 0.05827(13) 0.0202(7) Uani 1 1 d . . . . .
C54B C 0.3249(2) 1.05645(16) 0.07604(13) 0.0213(7) Uani 1 1 d . . . . .
C55B C 0.3976(2) 1.01120(17) 0.07863(14) 0.0262(8) Uani 1 1 d . . . . .
H55B H 0.3861 0.9682 0.0905 0.031 Uiso 1 1 calc R . . . .
C56B C 0.4872(2) 1.02794(17) 0.06404(15) 0.0289(8) Uani 1 1 d . . . . .
H56B H 0.5365 0.9966 0.0664 0.035 Uiso 1 1 calc R . . . .
C57B C 0.5045(2) 1.09043(17) 0.04609(14) 0.0260(8) Uani 1 1 d . . . . .
H57B H 0.5657 1.1014 0.0357 0.031 Uiso 1 1 calc R . . . .
C58B C 0.4337(2) 1.13723(16) 0.04310(13) 0.0231(8) Uani 1 1 d . . . . .
C59B C 0.2275(2) 1.04014(15) 0.08994(14) 0.0214(7) Uani 1 1 d . . . . .
C60B C 0.1816(2) 1.05762(16) 0.14077(14) 0.0257(8) Uani 1 1 d . . . . .
C61B C 0.2293(2) 1.09043(18) 0.18355(14) 0.0315(9) Uani 1 1 d . . . . .
H61A H 0.2860 1.0654 0.1900 0.047 Uiso 1 1 calc GR . . . .
H61B H 0.1891 1.0931 0.2179 0.047 Uiso 1 1 calc GR . . . .
H61C H 0.2439 1.1340 0.1704 0.047 Uiso 1 1 calc GR . . . .
C62B C 0.0899(2) 1.04442(17) 0.15161(15) 0.0290(8) Uani 1 1 d . . . . .
H62B H 0.0582 1.0569 0.1858 0.035 Uiso 1 1 calc R . . . .
C63B C 0.0433(2) 1.01365(17) 0.11410(15) 0.0285(8) Uani 1 1 d . . . . .
C64B C -0.0559(2) 0.9985(2) 0.12738(18) 0.0426(10) Uani 1 1 d . . . . .
H64A H -0.0949 1.0380 0.1236 0.064 Uiso 1 1 calc GR . . . .
H64B H -0.0652 0.9815 0.1652 0.064 Uiso 1 1 calc GR . . . .
H64C H -0.0719 0.9662 0.1019 0.064 Uiso 1 1 calc GR . . . .
C65B C 0.0901(2) 0.99638(16) 0.06418(15) 0.0274(8) Uani 1 1 d . . . . .
H65B H 0.0590 0.9750 0.0382 0.033 Uiso 1 1 calc R . . . .
C66B C 0.1816(2) 1.00959(16) 0.05107(14) 0.0235(8) Uani 1 1 d . . . . .
C67B C 0.2289(2) 0.99183(18) -0.00479(14) 0.0313(8) Uani 1 1 d . . . . .
H67A H 0.2445 1.0313 -0.0257 0.047 Uiso 1 1 calc GR . . . .
H67B H 0.1879 0.9675 -0.0247 0.047 Uiso 1 1 calc GR . . . .
H67C H 0.2849 0.9652 -0.0001 0.047 Uiso 1 1 calc GR . . . .
C68B C 0.4515(2) 1.20472(16) 0.02308(14) 0.0227(8) Uani 1 1 d . . . . .
C69B C 0.4591(2) 1.21868(16) -0.03355(14) 0.0238(8) Uani 1 1 d . . . . .
C70B C 0.4434(2) 1.16725(17) -0.07397(15) 0.0300(9) Uani 1 1 d . . . . .
H70A H 0.4485 1.1858 -0.1114 0.045 Uiso 1 1 calc GR . . . .
H70B H 0.3822 1.1512 -0.0652 0.045 Uiso 1 1 calc GR . . . .
H70C H 0.4895 1.1315 -0.0715 0.045 Uiso 1 1 calc GR . . . .
C71B C 0.4797(2) 1.28083(17) -0.05209(15) 0.0279(8) Uani 1 1 d . . . . .
H71B H 0.4853 1.2905 -0.0905 0.034 Uiso 1 1 calc R . . . .
C72B C 0.4924(2) 1.32922(17) -0.01511(15) 0.0282(8) Uani 1 1 d . . . . .
C73B C 0.5214(3) 1.39489(18) -0.03579(17) 0.0393(10) Uani 1 1 d . . . . .
H73A H 0.5874 1.3974 -0.0339 0.059 Uiso 1 1 calc GR . . . .
H73B H 0.4883 1.4284 -0.0129 0.059 Uiso 1 1 calc GR . . . .
H73C H 0.5075 1.4015 -0.0740 0.059 Uiso 1 1 calc GR . . . .
C74B C 0.4787(2) 1.31464(17) 0.04077(15) 0.0297(8) Uani 1 1 d . . . . .
H74B H 0.4835 1.3478 0.0662 0.036 Uiso 1 1 calc R . . . .
C75B C 0.4584(2) 1.25368(17) 0.06073(14) 0.0266(8) Uani 1 1 d . . . . .
C76B C 0.4450(3) 1.24045(19) 0.12206(15) 0.0357(9) Uani 1 1 d . . . . .
H76A H 0.3873 1.2195 0.1313 0.054 Uiso 1 1 calc GR . . . .
H76B H 0.4431 1.2813 0.1416 0.054 Uiso 1 1 calc GR . . . .
H76C H 0.4958 1.2120 0.1331 0.054 Uiso 1 1 calc GR . . . .
C77B C 0.2679(3) 1.4270(2) -0.04627(17) 0.0427(10) Uani 1 1 d . . . . .
H77A H 0.3272 1.4070 -0.0381 0.064 Uiso 1 1 calc GR . . . .
H77B H 0.2776 1.4656 -0.0696 0.064 Uiso 1 1 calc GR . . . .
H77C H 0.2351 1.3962 -0.0655 0.064 Uiso 1 1 calc GR . . . .
C78B C 0.2120(2) 1.44578(17) 0.00697(15) 0.0310(9) Uani 1 1 d . . . . .
C79B C 0.2604(3) 1.4944(2) 0.03770(19) 0.0519(12) Uani 1 1 d . . . . .
H79A H 0.2250 1.5035 0.0730 0.078 Uiso 1 1 calc GR . . . .
H79B H 0.2656 1.5344 0.0157 0.078 Uiso 1 1 calc GR . . . .
H79C H 0.3216 1.4765 0.0442 0.078 Uiso 1 1 calc GR . . . .
C80B C 0.1165(3) 1.47162(19) -0.00355(17) 0.0393(10) Uani 1 1 d . . . . .
H80A H 0.0862 1.4390 -0.0225 0.059 Uiso 1 1 calc GR . . . .
H80B H 0.1205 1.5110 -0.0265 0.059 Uiso 1 1 calc GR . . . .
H80C H 0.0809 1.4815 0.0316 0.059 Uiso 1 1 calc GR . . . .
Co1A Co 0.36431(3) 0.76069(2) 0.38107(2) 0.01968(12) Uani 1 1 d . . . . .
HA H 0.404(2) 0.7100(16) 0.3489(14) 0.030(9) Uiso 1 1 d . . . . .
N1A N 0.27486(17) 0.79820(12) 0.27958(11) 0.0190(6) Uani 1 1 d . . . . .
N2A N 0.24051(18) 0.66132(13) 0.43132(11) 0.0220(6) Uani 1 1 d . . . . .
N3A N 0.56384(18) 0.77903(13) 0.37960(11) 0.0211(6) Uani 1 1 d . . . . .
N4A N 0.3093(2) 0.86979(18) 0.45737(15) 0.0467(9) Uani 1 1 d . . . . .
C1A C 0.3107(2) 0.78494(15) 0.31994(14) 0.0190(7) Uani 1 1 d . . . . .
C2A C 0.2929(2) 0.70041(17) 0.41546(14) 0.0233(8) Uani 1 1 d . . . . .
C3A C 0.4838(2) 0.77064(16) 0.38287(13) 0.0206(7) Uani 1 1 d . . . . .
C4A C 0.3288(2) 0.82800(19) 0.42704(15) 0.0299(9) Uani 1 1 d . . . . .
C5A C 0.2706(2) 0.81935(15) 0.22521(13) 0.0201(7) Uani 1 1 d . . . . .
C6A C 0.3366(2) 0.79390(15) 0.18512(13) 0.0205(7) Uani 1 1 d . . . . .
C7A C 0.3333(2) 0.81653(17) 0.13141(14) 0.0268(8) Uani 1 1 d . . . . .
H7A H 0.3776 0.8002 0.1035 0.032 Uiso 1 1 calc R . . . .
C8A C 0.2667(2) 0.86239(18) 0.11762(15) 0.0311(9) Uani 1 1 d . . . . .
H8A H 0.2661 0.8778 0.0807 0.037 Uiso 1 1 calc R . . . .
C9A C 0.2008(2) 0.88583(17) 0.15783(15) 0.0287(8) Uani 1 1 d . . . . .
H9A H 0.1550 0.9170 0.1481 0.034 Uiso 1 1 calc R . . . .
C10A C 0.2010(2) 0.86429(16) 0.21246(14) 0.0221(7) Uani 1 1 d . . . . .
C11A C 0.4081(2) 0.74383(15) 0.19921(13) 0.0192(7) Uani 1 1 d . . . . .
C12A C 0.4855(2) 0.76209(15) 0.22306(13) 0.0198(7) Uani 1 1 d . . . . .
C13A C 0.4973(2) 0.83122(16) 0.23713(15) 0.0251(8) Uani 1 1 d . . . . .
H13D H 0.4809 0.8597 0.2066 0.038 Uiso 1 1 calc GR . . . .
H13E H 0.5611 0.8365 0.2435 0.038 Uiso 1 1 calc GR . . . .
H13F H 0.4574 0.8424 0.2704 0.038 Uiso 1 1 calc GR . . . .
C14A C 0.5525(2) 0.71449(16) 0.23427(13) 0.0233(8) Uani 1 1 d . . . . .
H14A H 0.6051 0.7267 0.2502 0.028 Uiso 1 1 calc R . . . .
C15A C 0.5450(2) 0.64973(16) 0.22289(14) 0.0246(8) Uani 1 1 d . . . . .
C16A C 0.6182(2) 0.59940(18) 0.23578(16) 0.0353(9) Uani 1 1 d . . . . .
H16D H 0.5970 0.5563 0.2305 0.053 Uiso 1 1 calc GR . . . .
H16E H 0.6315 0.6034 0.2740 0.053 Uiso 1 1 calc GR . . . .
H16F H 0.6739 0.6058 0.2112 0.053 Uiso 1 1 calc GR . . . .
C17A C 0.4672(2) 0.63321(16) 0.19941(13) 0.0235(8) Uani 1 1 d . . . . .
H17A H 0.4609 0.5893 0.1912 0.028 Uiso 1 1 calc R . . . .
C18A C 0.3984(2) 0.67891(16) 0.18754(13) 0.0208(7) Uani 1 1 d . . . . .
C19A C 0.3152(2) 0.65844(17) 0.16253(15) 0.0292(8) Uani 1 1 d . . . . .
H19D H 0.2598 0.6771 0.1832 0.044 Uiso 1 1 calc GR . . . .
H19E H 0.3142 0.6112 0.1639 0.044 Uiso 1 1 calc GR . . . .
H19F H 0.3173 0.6737 0.1242 0.044 Uiso 1 1 calc GR . . . .
C20A C 0.1263(2) 0.88802(15) 0.25463(14) 0.0223(7) Uani 1 1 d . . . . .
C21A C 0.1446(2) 0.92653(16) 0.29787(15) 0.0260(8) Uani 1 1 d . . . . .
C22A C 0.2398(2) 0.94769(18) 0.30406(17) 0.0332(9) Uani 1 1 d . . . . .
H22D H 0.2713 0.9162 0.3273 0.050 Uiso 1 1 calc GR . . . .
H22E H 0.2355 0.9901 0.3212 0.050 Uiso 1 1 calc GR . . . .
H22F H 0.2743 0.9505 0.2677 0.050 Uiso 1 1 calc GR . . . .
C23A C 0.0727(2) 0.94800(16) 0.33516(16) 0.0302(9) Uani 1 1 d . . . . .
H23A H 0.0854 0.9736 0.3649 0.036 Uiso 1 1 calc R . . . .
C24A C -0.0169(2) 0.93338(17) 0.33052(15) 0.0289(8) Uani 1 1 d . . . . .
C25A C -0.0942(3) 0.9584(2) 0.37131(18) 0.0430(11) Uani 1 1 d . . . . .
H25D H -0.1513 0.9618 0.3537 0.065 Uiso 1 1 calc GR . . . .
H25E H -0.0806 1.0011 0.3836 0.065 Uiso 1 1 calc GR . . . .
H25F H -0.1006 0.9286 0.4030 0.065 Uiso 1 1 calc GR . . . .
C26A C -0.0337(2) 0.89530(17) 0.28726(15) 0.0282(8) Uani 1 1 d . . . . .
H26A H -0.0948 0.8849 0.2835 0.034 Uiso 1 1 calc R . . . .
C27A C 0.0363(2) 0.87183(16) 0.24919(14) 0.0244(8) Uani 1 1 d . . . . .
C28A C 0.0145(2) 0.82864(18) 0.20421(15) 0.0325(9) Uani 1 1 d . . . . .
H28D H 0.0167 0.8531 0.1693 0.049 Uiso 1 1 calc GR . . . .
H28E H -0.0468 0.8128 0.2131 0.049 Uiso 1 1 calc GR . . . .
H28F H 0.0596 0.7919 0.2010 0.049 Uiso 1 1 calc GR . . . .
C29A C 0.1684(2) 0.62011(17) 0.43506(13) 0.0238(8) Uani 1 1 d . . . . .
C30A C 0.0809(2) 0.64417(17) 0.45578(15) 0.0273(8) Uani 1 1 d . . . . .
C31A C 0.0101(3) 0.60249(19) 0.45707(17) 0.0385(10) Uani 1 1 d . . . . .
H31A H -0.0497 0.6174 0.4712 0.046 Uiso 1 1 calc R . . . .
C32A C 0.0240(3) 0.5401(2) 0.43849(17) 0.0419(10) Uani 1 1 d . . . . .
H32A H -0.0259 0.5129 0.4392 0.050 Uiso 1 1 calc R . . . .
C33A C 0.1106(3) 0.51752(19) 0.41898(16) 0.0360(9) Uani 1 1 d . . . . .
H33A H 0.1201 0.4745 0.4064 0.043 Uiso 1 1 calc R . . . .
C34A C 0.1848(2) 0.55670(17) 0.41738(14) 0.0272(8) Uani 1 1 d . . . . .
C35A C 0.0639(2) 0.71130(18) 0.47632(15) 0.0290(8) Uani 1 1 d . . . . .
C36A C 0.0584(2) 0.76420(17) 0.43933(15) 0.0276(8) Uani 1 1 d . . . . .
C37A C 0.0720(2) 0.75421(19) 0.37783(15) 0.0333(9) Uani 1 1 d . . . . .
H37D H 0.0557 0.7947 0.3586 0.050 Uiso 1 1 calc GR . . . .
H37E H 0.0328 0.7204 0.3681 0.050 Uiso 1 1 calc GR . . . .
H37F H 0.1362 0.7411 0.3670 0.050 Uiso 1 1 calc GR . . . .
C38A C 0.0352(2) 0.82575(18) 0.45974(16) 0.0324(9) Uani 1 1 d . . . . .
H38A H 0.0311 0.8614 0.4347 0.039 Uiso 1 1 calc R . . . .
C39A C 0.0180(2) 0.83598(19) 0.51576(17) 0.0361(10) Uani 1 1 d . . . . .
C40A C -0.0126(3) 0.9029(2) 0.53687(19) 0.0499(12) Uani 1 1 d . . . . .
H40D H 0.0025 0.9354 0.5080 0.075 Uiso 1 1 calc GR . . . .
H40E H 0.0188 0.9115 0.5693 0.075 Uiso 1 1 calc GR . . . .
H40F H -0.0789 0.9051 0.5469 0.075 Uiso 1 1 calc GR . . . .
C41A C 0.0270(2) 0.7839(2) 0.55206(16) 0.0369(10) Uani 1 1 d . . . . .
H41A H 0.0172 0.7909 0.5905 0.044 Uiso 1 1 calc R . . . .
C42A C 0.0501(2) 0.72141(19) 0.53334(15) 0.0321(9) Uani 1 1 d . . . . .
C43A C 0.0595(3) 0.6662(2) 0.57387(16) 0.0401(10) Uani 1 1 d . . . . .
H43D H 0.0078 0.6385 0.5732 0.060 Uiso 1 1 calc GR . . . .
H43E H 0.0600 0.6832 0.6109 0.060 Uiso 1 1 calc GR . . . .
H43F H 0.1168 0.6409 0.5639 0.060 Uiso 1 1 calc GR . . . .
C44A C 0.2791(2) 0.53090(16) 0.39795(14) 0.0255(8) Uani 1 1 d . . . . .
C45A C 0.3271(3) 0.48878(17) 0.43180(14) 0.0286(8) Uani 1 1 d . . . . .
C46A C 0.2863(3) 0.46808(19) 0.48803(15) 0.0438(11) Uani 1 1 d . . . . .
H46D H 0.2565 0.5057 0.5072 0.066 Uiso 1 1 calc GR . . . .
H46E H 0.3348 0.4491 0.5091 0.066 Uiso 1 1 calc GR . . . .
H46F H 0.2410 0.4360 0.4843 0.066 Uiso 1 1 calc GR . . . .
C47A C 0.4145(3) 0.46498(17) 0.41255(15) 0.0331(9) Uani 1 1 d . . . . .
H47A H 0.4476 0.4367 0.4356 0.040 Uiso 1 1 calc R . . . .
C48A C 0.4549(2) 0.48134(17) 0.36047(15) 0.0294(8) Uani 1 1 d . . . . .
C49A C 0.5487(3) 0.45370(19) 0.34031(18) 0.0426(10) Uani 1 1 d . . . . .
H49D H 0.5534 0.4500 0.3002 0.064 Uiso 1 1 calc GR . . . .
H49E H 0.5589 0.4108 0.3572 0.064 Uiso 1 1 calc GR . . . .
H49F H 0.5949 0.4822 0.3504 0.064 Uiso 1 1 calc GR . . . .
C50A C 0.4062(2) 0.52332(17) 0.32803(15) 0.0297(8) Uani 1 1 d . . . . .
H50A H 0.4332 0.5352 0.2925 0.036 Uiso 1 1 calc R . . . .
C51A C 0.3189(2) 0.54886(16) 0.34542(14) 0.0256(8) Uani 1 1 d . . . . .
C52A C 0.2690(2) 0.59389(18) 0.30736(15) 0.0335(9) Uani 1 1 d . . . . .
H52D H 0.2873 0.6381 0.3113 0.050 Uiso 1 1 calc GR . . . .
H52E H 0.2029 0.5922 0.3169 0.050 Uiso 1 1 calc GR . . . .
H52F H 0.2846 0.5805 0.2692 0.050 Uiso 1 1 calc GR . . . .
C53A C 0.6479(2) 0.76935(16) 0.40198(13) 0.0216(7) Uani 1 1 d . . . . .
C54A C 0.6535(2) 0.73309(16) 0.45097(14) 0.0241(8) Uani 1 1 d . . . . .
C55A C 0.7377(2) 0.72618(18) 0.47260(16) 0.0322(9) Uani 1 1 d . . . . .
H55A H 0.7428 0.7021 0.5059 0.039 Uiso 1 1 calc R . . . .
C56A C 0.8142(2) 0.75390(19) 0.44635(17) 0.0378(10) Uani 1 1 d . . . . .
H56A H 0.8711 0.7488 0.4617 0.045 Uiso 1 1 calc R . . . .
C57A C 0.8077(2) 0.78896(18) 0.39796(16) 0.0334(9) Uani 1 1 d . . . . .
H57A H 0.8606 0.8077 0.3802 0.040 Uiso 1 1 calc R . . . .
C58A C 0.7248(2) 0.79731(17) 0.37457(14) 0.0254(8) Uani 1 1 d . . . . .
C59A C 0.5713(2) 0.70359(16) 0.47956(13) 0.0227(7) Uani 1 1 d . . . . .
C60A C 0.5338(2) 0.65109(16) 0.45695(14) 0.0242(8) Uani 1 1 d . . . . .
C61A C 0.5768(3) 0.62065(18) 0.40417(15) 0.0335(9) Uani 1 1 d . . . . .
H61D H 0.5502 0.6419 0.3727 0.050 Uiso 1 1 calc GR . . . .
H61E H 0.5651 0.5746 0.4050 0.050 Uiso 1 1 calc GR . . . .
H61F H 0.6429 0.6258 0.4007 0.050 Uiso 1 1 calc GR . . . .
C62A C 0.4536(2) 0.62735(18) 0.48261(15) 0.0310(9) Uani 1 1 d . . . . .
H62A H 0.4288 0.5912 0.4676 0.037 Uiso 1 1 calc R . . . .
C63A C 0.4093(3) 0.6550(2) 0.52926(15) 0.0386(10) Uani 1 1 d . . . . .
C64A C 0.3180(3) 0.6322(3) 0.55371(18) 0.0737(18) Uani 1 1 d . . . . .
H64D H 0.2865 0.6136 0.5248 0.111 Uiso 1 1 calc GR . . . .
H64E H 0.2805 0.6690 0.5697 0.111 Uiso 1 1 calc GR . . . .
H64F H 0.3277 0.5994 0.5825 0.111 Uiso 1 1 calc GR . . . .
C65A C 0.4483(3) 0.7057(2) 0.55186(15) 0.0400(10) Uani 1 1 d . . . . .
H65A H 0.4193 0.7241 0.5847 0.048 Uiso 1 1 calc R . . . .
C66A C 0.5286(2) 0.73064(18) 0.52801(14) 0.0299(8) Uani 1 1 d . . . . .
C67A C 0.5676(3) 0.7870(2) 0.55417(18) 0.0475(11) Uani 1 1 d . . . . .
H67D H 0.6216 0.7717 0.5723 0.071 Uiso 1 1 calc GR . . . .
H67E H 0.5213 0.8063 0.5815 0.071 Uiso 1 1 calc GR . . . .
H67F H 0.5849 0.8194 0.5257 0.071 Uiso 1 1 calc GR . . . .
C68A C 0.7205(2) 0.83519(16) 0.32213(14) 0.0225(8) Uani 1 1 d . . . . .
C69A C 0.6822(2) 0.89896(17) 0.32209(14) 0.0259(8) Uani 1 1 d . . . . .
C70A C 0.6403(3) 0.92937(19) 0.37473(15) 0.0344(9) Uani 1 1 d . . . . .
H70D H 0.5825 0.9096 0.3867 0.052 Uiso 1 1 calc GR . . . .
H70E H 0.6286 0.9758 0.3684 0.052 Uiso 1 1 calc GR . . . .
H70F H 0.6824 0.9224 0.4032 0.052 Uiso 1 1 calc GR . . . .
C71A C 0.6837(2) 0.93444(18) 0.27286(15) 0.0292(8) Uani 1 1 d . . . . .
H71A H 0.6588 0.9778 0.2732 0.035 Uiso 1 1 calc R . . . .
C72A C 0.7207(2) 0.90804(19) 0.22322(15) 0.0308(9) Uani 1 1 d . . . . .
C73A C 0.7171(3) 0.9458(2) 0.16992(16) 0.0459(11) Uani 1 1 d . . . . .
H73D H 0.7632 0.9273 0.1422 0.069 Uiso 1 1 calc GR . . . .
H73E H 0.7294 0.9910 0.1757 0.069 Uiso 1 1 calc GR . . . .
H73F H 0.6562 0.9438 0.1572 0.069 Uiso 1 1 calc GR . . . .
C74A C 0.7579(2) 0.84544(19) 0.22416(15) 0.0307(9) Uani 1 1 d . . . . .
H74A H 0.7837 0.8271 0.1905 0.037 Uiso 1 1 calc R . . . .
C75A C 0.7590(2) 0.80800(17) 0.27232(15) 0.0267(8) Uani 1 1 d . . . . .
C76A C 0.8023(2) 0.74059(18) 0.27146(17) 0.0364(9) Uani 1 1 d . . . . .
H76D H 0.8607 0.7401 0.2877 0.055 Uiso 1 1 calc GR . . . .
H76E H 0.8130 0.7261 0.2334 0.055 Uiso 1 1 calc GR . . . .
H76F H 0.7614 0.7115 0.2928 0.055 Uiso 1 1 calc GR . . . .
C77A C 0.2957(3) 0.9126(2) 0.50331(19) 0.0512(12) Uani 1 1 d . . . . .
C78A C 0.3897(3) 0.9387(3) 0.5109(2) 0.0652(15) Uani 1 1 d . . . . .
H78A H 0.4333 0.9025 0.5177 0.098 Uiso 1 1 calc GR . . . .
H78B H 0.3836 0.9677 0.5422 0.098 Uiso 1 1 calc GR . . . .
H78C H 0.4120 0.9624 0.4775 0.098 Uiso 1 1 calc GR . . . .
C79A C 0.2563(4) 0.8741(3) 0.5548(2) 0.0786(17) Uani 1 1 d . . . . .
H79D H 0.1971 0.8581 0.5480 0.118 Uiso 1 1 calc GR . . . .
H79E H 0.2481 0.9025 0.5866 0.118 Uiso 1 1 calc GR . . . .
H79F H 0.2988 0.8375 0.5623 0.118 Uiso 1 1 calc GR . . . .
C80A C 0.2304(3) 0.9680(2) 0.4890(2) 0.0624(14) Uani 1 1 d . . . . .
H80D H 0.2572 0.9918 0.4568 0.094 Uiso 1 1 calc GR . . . .
H80E H 0.2189 0.9971 0.5202 0.094 Uiso 1 1 calc GR . . . .
H80F H 0.1725 0.9510 0.4807 0.094 Uiso 1 1 calc GR . . . .
C148 C 0.4776(3) 1.0172(2) 0.2224(2) 0.0558(12) Uani 1 1 d . . . . .
H148 H 0.4778 0.9832 0.1971 0.067 Uiso 1 1 calc R . . . .
C154 C 0.4553(3) 1.0066(2) 0.2782(2) 0.0566(13) Uani 1 1 d . . . . .
H154 H 0.4421 0.9644 0.2914 0.068 Uiso 1 1 calc R . . . .
C168 C 0.4518(3) 1.0567(2) 0.3153(2) 0.0565(12) Uani 1 1 d . . . . .
C169 C 0.4991(4) 1.0777(2) 0.2050(2) 0.0631(14) Uani 1 1 d . . . . .
H169 H 0.5125 1.0866 0.1668 0.076 Uiso 1 1 calc R . . . .
C172 C 0.5015(5) 1.1255(3) 0.2413(2) 0.090(2) Uani 1 1 d . . . . .
H172 H 0.5199 1.1669 0.2284 0.108 Uiso 1 1 calc R . . . .
C173 C 0.4778(5) 1.1154(3) 0.2968(2) 0.092(2) Uani 1 1 d . . . . .
H173 H 0.4799 1.1494 0.3218 0.111 Uiso 1 1 calc R . . . .
C174 C 0.4207(4) 1.0440(3) 0.3760(2) 0.0748(16) Uani 1 1 d . . . . .
H17C H 0.3644 1.0702 0.3864 0.112 Uiso 1 1 calc GR . . . .
H17D H 0.4686 1.0554 0.3986 0.112 Uiso 1 1 calc GR . . . .
H17E H 0.4091 0.9981 0.3818 0.112 Uiso 1 1 calc GR . . . .
C3S C 0.0387(13) 0.6352(10) 0.2457(8) 0.0612(12) Uani 0.25 1 d . . P A 1
H3SA H -0.0062 0.6544 0.2221 0.092 Uiso 0.25 1 calc GR . P A 1
H3SB H 0.0996 0.6335 0.2254 0.092 Uiso 0.25 1 calc GR . P A 1
H3SC H 0.0391 0.6615 0.2785 0.092 Uiso 0.25 1 calc GR . P A 1
C4S C 0.0179(6) 0.5796(5) 0.2599(4) 0.0612(12) Uani 0.5 1 d . . P A 1
H4SA H 0.0660 0.5613 0.2824 0.073 Uiso 0.5 1 calc R . P A 1
H4SB H 0.0222 0.5539 0.2261 0.073 Uiso 0.5 1 calc R . P A 1
C5S C -0.0520(16) 0.5718(16) 0.2921(14) 0.0612(12) Uani 0.25 1 d . . P B 2
H5SA H 0.0135 0.5704 0.2984 0.073 Uiso 0.25 1 calc R . P B 2
H5SB H -0.0597 0.5943 0.2565 0.073 Uiso 0.25 1 calc R . P B 2
C6S C -0.1050(7) 0.4961(6) 0.3145(5) 0.0612(12) Uani 0.5 1 d . . P A 1
H6SA H -0.1180 0.4692 0.2836 0.073 Uiso 0.5 1 calc R . P A 1
H6SB H -0.0560 0.4735 0.3339 0.073 Uiso 0.5 1 calc R . P A 1
C7S C -0.1905(7) 0.5077(6) 0.3537(5) 0.0612(12) Uani 0.5 1 d . . P A 1
H7SA H -0.1751 0.5298 0.3862 0.092 Uiso 0.5 1 calc . . P C 1
H7SB H -0.2160 0.4662 0.3650 0.092 Uiso 0.5 1 calc . . P D 1
H7SC H -0.2358 0.5346 0.3353 0.092 Uiso 0.5 1 calc . . P E 1
O1S O -0.1718(8) 0.5659(6) 0.3631(5) 0.0612(12) Uani 0.25 1 d D . P B 2
C8S C -0.1659(15) 0.4996(9) 0.3290(8) 0.0612(12) Uani 0.25 1 d D . P B 2
H8SA H -0.1605 0.4614 0.3539 0.073 Uiso 0.25 1 calc R . P B 2
H8SB H -0.2206 0.4965 0.3088 0.073 Uiso 0.25 1 calc R . P B 2
C9S C -0.0848(13) 0.5046(12) 0.2916(9) 0.0612(12) Uani 0.25 1 d D . P B 2
H9SA H -0.0982 0.4943 0.2540 0.073 Uiso 0.25 1 calc R . P B 2
H9SB H -0.0364 0.4731 0.3027 0.073 Uiso 0.25 1 calc R . P B 2
C10S C -0.0733(7) 0.5672(8) 0.2915(7) 0.0612(12) Uani 0.5 1 d D . P A 1
H10A H -0.1206 0.5841 0.2679 0.073 Uiso 0.5 1 calc R . P A 1
H10B H -0.0784 0.5953 0.3240 0.073 Uiso 0.5 1 calc R . P A 1
C11S C -0.1027(12) 0.6023(9) 0.3329(7) 0.0612(12) Uani 0.25 1 d D . P B 2
H11A H -0.1329 0.6415 0.3172 0.073 Uiso 0.25 1 calc R . P B 2
H11B H -0.0612 0.6167 0.3591 0.073 Uiso 0.25 1 calc R . P B 2
N1S N -0.1411(8) 0.5324(6) 0.1647(6) 0.111(4) Uani 0.5 1 d . . P . .
C1S C -0.0032(10) 0.4482(7) 0.1540(7) 0.130(6) Uani 0.5 1 d . . P . .
H1SA H 0.0354 0.4570 0.1199 0.195 Uiso 0.5 1 calc GR . P . .
H1SB H -0.0258 0.4047 0.1531 0.195 Uiso 0.5 1 calc GR . P . .
H1SC H 0.0328 0.4510 0.1855 0.195 Uiso 0.5 1 calc GR . P . .
C2S C -0.0802(8) 0.4955(6) 0.1594(5) 0.080(3) Uani 0.5 1 d . . P . .

loop_
_atom_site_aniso_label
_atom_site_aniso_U_11
_atom_site_aniso_U_22
_atom_site_aniso_U_33
_atom_site_aniso_U_23
_atom_site_aniso_U_13
_atom_site_aniso_U_12
Co1B 0.0154(2) 0.0246(3) 0.0205(3) -0.00289(19) -0.00431(18) 0.00024(18)
N1B 0.0209(16) 0.0376(18) 0.0258(17) -0.0069(13) -0.0077(13) 0.0036(13)
N2B 0.0183(14) 0.0238(15) 0.0203(16) -0.0022(12) -0.0013(12) -0.0033(11)
N3B 0.0152(14) 0.0246(16) 0.0273(16) 0.0004(12) 0.0019(12) -0.0008(12)
N4B 0.0341(18) 0.0361(19) 0.038(2) 0.0068(16) -0.0039(15) -0.0051(15)
C1B 0.0236(19) 0.0253(19) 0.0193(18) -0.0068(14) -0.0019(15) 0.0044(14)
C2B 0.0157(16) 0.0168(17) 0.029(2) 0.0011(14) 0.0026(15) -0.0033(13)
C3B 0.0175(17) 0.0274(19) 0.0208(18) 0.0021(15) -0.0056(14) -0.0064(15)
C4B 0.0182(18) 0.037(2) 0.031(2) -0.0066(18) -0.0055(15) 0.0024(16)
C5B 0.0170(18) 0.047(2) 0.033(2) -0.0021(18) -0.0115(16) 0.0026(16)
C6B 0.023(2) 0.057(3) 0.028(2) -0.0021(18) -0.0097(16) -0.0023(17)
C7B 0.026(2) 0.104(4) 0.032(2) 0.002(2) -0.0121(19) -0.011(2)
C8B 0.024(2) 0.141(5) 0.042(3) 0.001(3) -0.019(2) -0.015(3)
C9B 0.017(2) 0.136(5) 0.032(3) 0.005(3) -0.0091(18) -0.003(2)
C10B 0.020(2) 0.072(3) 0.034(2) 0.001(2) -0.0065(17) 0.0013(19)
C11B 0.0224(19) 0.043(2) 0.024(2) -0.0068(17) -0.0097(15) -0.0016(16)
C12B 0.030(2) 0.036(2) 0.027(2) -0.0105(16) -0.0120(16) -0.0009(16)
C13B 0.042(2) 0.040(2) 0.043(2) -0.0070(19) -0.0144(19) -0.0031(19)
C14B 0.029(2) 0.044(2) 0.030(2) -0.0175(18) -0.0139(17) 0.0076(17)
C15B 0.026(2) 0.048(2) 0.027(2) -0.0151(18) -0.0055(16) -0.0017(18)
C16B 0.024(2) 0.071(3) 0.047(3) -0.025(2) -0.0014(19) -0.002(2)
C17B 0.028(2) 0.046(2) 0.029(2) -0.0043(18) -0.0044(17) -0.0041(18)
C18B 0.028(2) 0.043(2) 0.026(2) -0.0064(17) -0.0071(16) 0.0025(17)
C19B 0.037(2) 0.053(3) 0.046(3) 0.004(2) -0.010(2) 0.007(2)
C20B 0.0138(18) 0.074(3) 0.029(2) -0.002(2) -0.0055(16) 0.0102(19)
C21B 0.022(2) 0.085(4) 0.066(3) -0.016(3) 0.005(2) 0.022(2)
C22B 0.095(5) 0.060(4) 0.174(8) 0.000(4) 0.054(5) 0.021(4)
C23B 0.033(3) 0.103(5) 0.089(5) -0.045(4) -0.003(3) 0.020(3)
C24B 0.020(2) 0.118(5) 0.050(3) -0.037(3) -0.011(2) 0.026(3)
C25B 0.054(4) 0.264(10) 0.048(4) -0.059(5) -0.008(3) 0.050(5)
C26B 0.025(2) 0.106(4) 0.050(3) 0.010(3) 0.000(2) 0.015(2)
C27B 0.025(2) 0.083(4) 0.034(2) -0.007(2) -0.0047(18) 0.004(2)
C28B 0.057(3) 0.081(4) 0.081(4) 0.010(3) 0.014(3) -0.014(3)
C29B 0.0194(17) 0.0188(17) 0.0200(18) -0.0034(14) -0.0028(14) 0.0037(13)
C30B 0.0195(17) 0.0189(17) 0.0224(18) -0.0010(14) -0.0046(14) 0.0008(13)
C31B 0.030(2) 0.0241(19) 0.026(2) -0.0022(15) -0.0048(16) -0.0041(15)
C32B 0.039(2) 0.031(2) 0.0187(19) -0.0041(15) -0.0019(16) -0.0018(17)
C33B 0.0273(19) 0.0251(19) 0.0220(19) -0.0012(15) 0.0035(15) -0.0011(15)
C34B 0.0182(17) 0.0213(18) 0.0241(19) 0.0001(14) -0.0035(14) 0.0028(14)
C35B 0.0215(17) 0.0214(18) 0.0186(17) -0.0058(14) -0.0046(14) -0.0065(14)
C36B 0.0263(19) 0.0213(18) 0.0240(19) -0.0027(15) -0.0065(15) -0.0061(14)
C37B 0.031(2) 0.033(2) 0.045(2) 0.0099(18) -0.0093(18) -0.0003(17)
C38B 0.039(2) 0.0240(19) 0.025(2) 0.0017(15) -0.0091(16) -0.0087(16)
C39B 0.032(2) 0.031(2) 0.027(2) -0.0072(16) 0.0024(16) -0.0123(16)
C40B 0.045(3) 0.048(3) 0.039(2) -0.006(2) 0.010(2) -0.020(2)
C41B 0.0225(19) 0.030(2) 0.035(2) -0.0098(17) 0.0003(16) -0.0045(15)
C42B 0.0236(19) 0.0251(19) 0.028(2) -0.0023(15) -0.0059(15) -0.0040(15)
C43B 0.029(2) 0.038(2) 0.053(3) 0.004(2) -0.0061(19) -0.0013(17)
C44B 0.0201(18) 0.0268(19) 0.0233(19) -0.0034(15) 0.0040(14) -0.0025(14)
C45B 0.0267(19) 0.030(2) 0.0227(19) -0.0048(15) 0.0018(15) -0.0030(15)
C46B 0.044(2) 0.027(2) 0.041(2) 0.0021(18) -0.0066(19) 0.0045(17)
C47B 0.036(2) 0.026(2) 0.033(2) -0.0047(16) 0.0084(17) -0.0069(16)
C48B 0.027(2) 0.041(2) 0.043(2) -0.0121(19) 0.0081(18) -0.0109(18)
C49B 0.037(2) 0.058(3) 0.075(3) -0.023(3) 0.008(2) -0.024(2)
C50B 0.0163(18) 0.050(3) 0.047(3) -0.010(2) -0.0002(17) -0.0042(17)
C51B 0.0183(18) 0.038(2) 0.032(2) -0.0029(17) 0.0015(15) -0.0019(15)
C52B 0.0215(19) 0.041(2) 0.046(2) 0.0021(19) -0.0070(17) 0.0056(17)
C53B 0.0159(16) 0.0268(18) 0.0178(17) -0.0055(14) -0.0029(13) 0.0042(14)
C54B 0.0200(17) 0.0254(18) 0.0189(18) -0.0060(14) -0.0030(14) 0.0001(14)
C55B 0.0257(19) 0.0235(19) 0.029(2) -0.0042(15) -0.0029(15) 0.0030(15)
C56B 0.0196(18) 0.034(2) 0.033(2) -0.0076(17) -0.0036(15) 0.0081(15)
C57B 0.0168(17) 0.033(2) 0.028(2) -0.0078(16) 0.0006(15) 0.0006(15)
C58B 0.0197(17) 0.0306(19) 0.0194(18) -0.0089(15) -0.0028(14) -0.0009(14)
C59B 0.0196(17) 0.0191(17) 0.0249(19) 0.0018(14) -0.0017(14) 0.0031(13)
C60B 0.0220(18) 0.0267(19) 0.028(2) -0.0015(15) -0.0015(15) 0.0029(14)
C61B 0.027(2) 0.043(2) 0.024(2) -0.0074(17) 0.0017(16) 0.0005(17)
C62B 0.0186(18) 0.037(2) 0.030(2) -0.0001(17) 0.0031(15) 0.0042(15)
C63B 0.0172(18) 0.031(2) 0.037(2) 0.0075(17) -0.0044(16) 0.0024(15)
C64B 0.0193(19) 0.055(3) 0.053(3) 0.001(2) -0.0049(18) -0.0029(18)
C65B 0.0243(19) 0.0250(19) 0.035(2) 0.0053(16) -0.0144(16) -0.0012(15)
C66B 0.0262(19) 0.0216(18) 0.0232(19) 0.0051(14) -0.0074(15) 0.0001(14)
C67B 0.032(2) 0.037(2) 0.026(2) -0.0016(16) -0.0066(16) -0.0023(16)
C68B 0.0114(16) 0.0299(19) 0.0267(19) -0.0067(15) -0.0002(14) -0.0003(14)
C69B 0.0148(17) 0.0301(19) 0.0260(19) -0.0067(15) 0.0033(14) -0.0033(14)
C70B 0.0266(19) 0.036(2) 0.027(2) -0.0081(16) 0.0034(16) -0.0072(16)
C71B 0.0190(18) 0.034(2) 0.030(2) -0.0020(16) 0.0025(15) -0.0045(15)
C72B 0.0188(18) 0.031(2) 0.035(2) -0.0017(16) -0.0001(16) -0.0045(15)
C73B 0.036(2) 0.035(2) 0.048(3) -0.0016(19) -0.0010(19) -0.0136(18)
C74B 0.0235(19) 0.031(2) 0.036(2) -0.0095(17) -0.0026(16) -0.0048(15)
C75B 0.0192(18) 0.032(2) 0.029(2) -0.0057(16) -0.0010(15) -0.0018(15)
C76B 0.040(2) 0.040(2) 0.028(2) -0.0097(17) -0.0034(17) -0.0066(18)
C77B 0.034(2) 0.052(3) 0.041(2) 0.002(2) 0.0010(19) -0.0063(19)
C78B 0.030(2) 0.029(2) 0.034(2) 0.0078(16) -0.0034(17) -0.0079(16)
C79B 0.055(3) 0.051(3) 0.054(3) 0.002(2) -0.016(2) -0.022(2)
C80B 0.036(2) 0.038(2) 0.044(2) 0.0007(19) -0.0069(19) 0.0027(18)
Co1A 0.0116(2) 0.0274(3) 0.0203(2) 0.00046(19) -0.00280(18) -0.00134(18)
N1A 0.0152(14) 0.0213(15) 0.0209(16) 0.0014(12) -0.0049(12) 0.0013(11)
N2A 0.0136(14) 0.0294(16) 0.0230(16) 0.0035(12) -0.0026(12) -0.0018(12)
N3A 0.0156(15) 0.0281(16) 0.0201(15) -0.0002(12) -0.0028(12) -0.0021(12)
N4A 0.0293(19) 0.065(2) 0.046(2) -0.028(2) -0.0057(16) 0.0075(17)
C1A 0.0113(16) 0.0170(17) 0.028(2) -0.0033(14) 0.0029(14) -0.0005(13)
C2A 0.0176(17) 0.031(2) 0.0213(18) -0.0010(15) -0.0050(14) 0.0049(15)
C3A 0.0216(19) 0.0255(18) 0.0146(17) 0.0008(14) -0.0019(14) -0.0012(14)
C4A 0.0117(17) 0.048(2) 0.031(2) -0.0048(19) -0.0046(15) -0.0006(16)
C5A 0.0160(17) 0.0210(17) 0.0238(19) 0.0065(14) -0.0048(14) -0.0030(13)
C6A 0.0150(16) 0.0236(18) 0.0235(19) 0.0035(14) -0.0040(14) -0.0052(13)
C7A 0.0184(18) 0.034(2) 0.027(2) 0.0060(16) 0.0007(15) -0.0016(15)
C8A 0.0241(19) 0.039(2) 0.029(2) 0.0168(17) -0.0029(16) -0.0021(16)
C9A 0.0193(18) 0.031(2) 0.036(2) 0.0148(16) -0.0070(16) 0.0012(15)
C10A 0.0154(17) 0.0229(18) 0.0278(19) 0.0050(15) -0.0016(14) -0.0034(13)
C11A 0.0150(16) 0.0222(18) 0.0191(17) 0.0018(14) 0.0027(13) 0.0009(13)
C12A 0.0144(16) 0.0254(18) 0.0189(17) 0.0001(14) 0.0021(13) -0.0023(13)
C13A 0.0187(17) 0.0262(19) 0.031(2) -0.0044(15) -0.0022(15) -0.0004(14)
C14A 0.0128(16) 0.034(2) 0.0232(19) -0.0007(15) -0.0028(14) -0.0006(14)
C15A 0.0206(18) 0.0278(19) 0.0244(19) -0.0001(15) 0.0002(15) 0.0045(14)
C16A 0.028(2) 0.036(2) 0.041(2) 0.0023(18) -0.0060(17) 0.0076(17)
C17A 0.0277(19) 0.0211(18) 0.0218(18) -0.0012(14) -0.0013(15) -0.0031(15)
C18A 0.0195(17) 0.0272(19) 0.0159(17) 0.0014(14) -0.0026(14) -0.0030(14)
C19A 0.029(2) 0.032(2) 0.029(2) 0.0018(16) -0.0115(16) -0.0066(16)
C20A 0.0162(17) 0.0207(18) 0.030(2) 0.0044(15) -0.0049(14) 0.0016(13)
C21A 0.0199(18) 0.0201(18) 0.038(2) 0.0035(16) -0.0079(16) 0.0015(14)
C22A 0.0242(19) 0.030(2) 0.048(2) -0.0040(18) -0.0101(17) -0.0038(16)
C23A 0.027(2) 0.0230(19) 0.042(2) -0.0077(16) -0.0093(17) 0.0007(15)
C24A 0.0193(18) 0.029(2) 0.037(2) -0.0023(17) -0.0019(16) 0.0041(15)
C25A 0.027(2) 0.048(3) 0.053(3) -0.014(2) 0.0011(19) 0.0078(18)
C26A 0.0128(17) 0.032(2) 0.040(2) -0.0042(17) -0.0024(15) -0.0009(14)
C27A 0.0175(17) 0.0245(18) 0.031(2) 0.0032(15) -0.0042(15) -0.0001(14)
C28A 0.0179(18) 0.045(2) 0.035(2) -0.0057(18) -0.0038(16) -0.0011(16)
C29A 0.0203(18) 0.032(2) 0.0190(18) 0.0058(15) -0.0032(14) -0.0046(15)
C30A 0.0184(18) 0.034(2) 0.029(2) 0.0069(16) -0.0015(15) -0.0036(15)
C31A 0.022(2) 0.046(3) 0.047(3) 0.002(2) 0.0032(18) -0.0080(17)
C32A 0.032(2) 0.043(3) 0.051(3) 0.004(2) 0.0000(19) -0.0179(19)
C33A 0.034(2) 0.035(2) 0.040(2) 0.0049(18) -0.0047(18) -0.0126(17)
C34A 0.029(2) 0.028(2) 0.0247(19) 0.0066(15) -0.0031(15) -0.0033(15)
C35A 0.0101(16) 0.039(2) 0.037(2) 0.0023(17) 0.0037(15) -0.0026(15)
C36A 0.0105(16) 0.039(2) 0.032(2) 0.0016(17) 0.0028(15) -0.0049(15)
C37A 0.0227(19) 0.045(2) 0.032(2) 0.0050(18) -0.0030(16) -0.0007(17)
C38A 0.0164(18) 0.037(2) 0.043(2) 0.0037(18) 0.0052(16) -0.0040(15)
C39A 0.0177(19) 0.039(2) 0.050(3) -0.0040(19) 0.0084(17) -0.0029(16)
C40A 0.043(3) 0.046(3) 0.057(3) -0.011(2) 0.013(2) -0.003(2)
C41A 0.0216(19) 0.053(3) 0.034(2) -0.003(2) 0.0079(17) -0.0039(18)
C42A 0.0151(18) 0.046(2) 0.033(2) 0.0008(18) 0.0062(16) -0.0014(16)
C43A 0.032(2) 0.052(3) 0.033(2) 0.0049(19) 0.0067(18) 0.0063(19)
C44A 0.0286(19) 0.0238(19) 0.0252(19) -0.0015(15) -0.0073(15) -0.0034(15)
C45A 0.038(2) 0.0247(19) 0.025(2) -0.0026(15) -0.0125(16) 0.0017(16)
C46A 0.070(3) 0.035(2) 0.026(2) -0.0013(18) -0.007(2) 0.012(2)
C47A 0.046(2) 0.0229(19) 0.034(2) -0.0060(16) -0.0232(18) 0.0059(17)
C48A 0.030(2) 0.026(2) 0.034(2) -0.0114(16) -0.0133(17) -0.0008(16)
C49A 0.035(2) 0.037(2) 0.057(3) -0.015(2) -0.011(2) 0.0075(18)
C50A 0.0256(19) 0.031(2) 0.033(2) -0.0025(16) -0.0035(16) -0.0067(16)
C51A 0.0230(18) 0.0261(19) 0.029(2) 0.0015(15) -0.0076(15) -0.0055(15)
C52A 0.027(2) 0.043(2) 0.030(2) 0.0124(17) -0.0037(16) -0.0024(17)
C53A 0.0142(16) 0.0286(19) 0.0226(19) -0.0044(15) -0.0033(14) -0.0016(14)
C54A 0.0169(17) 0.0282(19) 0.028(2) -0.0020(15) -0.0047(15) -0.0010(14)
C55A 0.026(2) 0.039(2) 0.033(2) 0.0066(17) -0.0121(16) -0.0043(16)
C56A 0.0164(19) 0.049(3) 0.050(3) 0.009(2) -0.0156(18) -0.0064(17)
C57A 0.0136(17) 0.044(2) 0.043(2) 0.0062(19) -0.0056(16) -0.0032(16)
C58A 0.0152(17) 0.032(2) 0.029(2) -0.0008(16) -0.0010(15) -0.0034(14)
C59A 0.0175(17) 0.0308(19) 0.0205(18) 0.0039(15) -0.0070(14) 0.0002(14)
C60A 0.0231(18) 0.0291(19) 0.0218(18) 0.0036(15) -0.0114(15) 0.0003(15)
C61A 0.033(2) 0.033(2) 0.036(2) -0.0078(17) -0.0105(17) 0.0020(17)
C62A 0.030(2) 0.038(2) 0.028(2) 0.0140(17) -0.0138(16) -0.0106(16)
C63A 0.027(2) 0.067(3) 0.024(2) 0.015(2) -0.0091(17) -0.0157(19)
C64A 0.043(3) 0.157(6) 0.026(2) 0.015(3) -0.006(2) -0.051(3)
C65A 0.026(2) 0.072(3) 0.021(2) -0.0028(19) 0.0008(16) -0.006(2)
C66A 0.029(2) 0.038(2) 0.023(2) -0.0038(16) -0.0063(16) 0.0017(16)
C67A 0.049(3) 0.055(3) 0.040(3) -0.018(2) -0.008(2) -0.004(2)
C68A 0.0101(16) 0.031(2) 0.0272(19) -0.0022(15) -0.0042(14) -0.0050(14)
C69A 0.0163(17) 0.034(2) 0.028(2) -0.0023(16) -0.0027(15) -0.0053(15)
C70A 0.032(2) 0.039(2) 0.031(2) -0.0070(17) -0.0038(17) 0.0036(17)
C71A 0.0209(18) 0.032(2) 0.036(2) 0.0047(17) -0.0088(16) -0.0073(15)
C72A 0.0154(17) 0.051(2) 0.028(2) 0.0013(18) -0.0049(15) -0.0140(17)
C73A 0.034(2) 0.069(3) 0.035(2) 0.012(2) -0.0012(19) -0.015(2)
C74A 0.0150(17) 0.050(2) 0.028(2) -0.0085(18) 0.0018(15) -0.0096(16)
C75A 0.0117(16) 0.037(2) 0.033(2) -0.0050(17) -0.0027(15) -0.0066(15)
C76A 0.023(2) 0.044(2) 0.042(2) -0.0121(19) -0.0040(17) 0.0040(17)
C77A 0.045(3) 0.060(3) 0.049(3) -0.023(2) -0.001(2) 0.004(2)
C78A 0.054(3) 0.082(4) 0.063(3) -0.039(3) -0.012(3) -0.008(3)
C79A 0.073(4) 0.107(5) 0.052(3) -0.008(3) 0.009(3) 0.003(3)
C80A 0.054(3) 0.050(3) 0.079(4) -0.017(3) 0.009(3) 0.014(2)
C148 0.064(3) 0.053(3) 0.051(3) -0.006(2) -0.014(2) 0.002(2)
C154 0.046(3) 0.056(3) 0.069(4) -0.003(3) -0.010(2) -0.005(2)
C168 0.052(3) 0.062(3) 0.055(3) -0.001(3) -0.006(2) 0.002(2)
C169 0.096(4) 0.046(3) 0.051(3) -0.002(2) -0.018(3) -0.018(3)
C172 0.164(6) 0.070(4) 0.041(3) -0.008(3) -0.005(4) -0.052(4)
C173 0.178(7) 0.048(3) 0.054(4) -0.011(3) 0.000(4) -0.040(4)
C174 0.072(4) 0.094(4) 0.059(4) 0.001(3) -0.012(3) -0.002(3)
C3S 0.042(3) 0.075(3) 0.065(3) 0.013(2) -0.006(2) 0.010(2)
C4S 0.042(3) 0.075(3) 0.065(3) 0.013(2) -0.006(2) 0.010(2)
C5S 0.042(3) 0.075(3) 0.065(3) 0.013(2) -0.006(2) 0.010(2)
C6S 0.042(3) 0.075(3) 0.065(3) 0.013(2) -0.006(2) 0.010(2)
C7S 0.042(3) 0.075(3) 0.065(3) 0.013(2) -0.006(2) 0.010(2)
O1S 0.042(3) 0.075(3) 0.065(3) 0.013(2) -0.006(2) 0.010(2)
C8S 0.042(3) 0.075(3) 0.065(3) 0.013(2) -0.006(2) 0.010(2)
C9S 0.042(3) 0.075(3) 0.065(3) 0.013(2) -0.006(2) 0.010(2)
C10S 0.042(3) 0.075(3) 0.065(3) 0.013(2) -0.006(2) 0.010(2)
C11S 0.042(3) 0.075(3) 0.065(3) 0.013(2) -0.006(2) 0.010(2)
N1S 0.081(8) 0.095(9) 0.155(12) -0.001(8) -0.022(8) 0.013(7)
C1S 0.094(11) 0.108(11) 0.189(17) 0.055(11) -0.045(11) 0.016(9)
C2S 0.062(7) 0.081(9) 0.097(9) 0.013(7) -0.015(7) 0.000(7)

loop_
_atom_type_symbol
_atom_type_description
_atom_type_scat_dispersion_real
_atom_type_scat_dispersion_imag
_atom_type_scat_source
C C 0.0033 0.0016 'International Tables Vol C Tables 4.2.6.8 and 6.1.1.4'
H H 0.0000 0.0000 'International Tables Vol C Tables 4.2.6.8 and 6.1.1.4'
Co Co 0.3494 0.9721 'International Tables Vol C Tables 4.2.6.8 and 6.1.1.4'
N N 0.0061 0.0033 'International Tables Vol C Tables 4.2.6.8 and 6.1.1.4'
O O 0.0106 0.0060 'International Tables Vol C Tables 4.2.6.8 and 6.1.1.4'

loop_
_geom_angle_atom_site_label_1
_geom_angle_atom_site_label_2
_geom_angle_atom_site_label_3
_geom_angle
C1B Co1B C2B 127.29(14)
C1B Co1B C3B 117.18(14)
C1B Co1B C4B 95.94(15)
C2B Co1B C3B 109.41(15)
C2B Co1B C4B 99.30(15)
C3B Co1B C4B 99.72(15)
C1B N1B C5B 160.7(3)
C2B N2B C29B 162.5(3)
C3B N3B C53B 157.6(3)
C4B N4B C78B 170.5(4)
N1B C1B Co1B 176.1(3)
N2B C2B Co1B 175.3(3)
N3B C3B Co1B 173.1(3)
N4B C4B Co1B 177.5(3)
N1B C5B C6B 119.5(3)
N1B C5B C10B 118.9(3)
C10B C5B C6B 121.6(3)
C5B C6B C11B 121.8(3)
C7B C6B C5B 117.8(3)
C7B C6B C11B 120.4(3)
C6B C7B C8B 120.8(4)
C9B C8B C7B 120.6(4)
C8B C9B C10B 120.7(4)
C5B C10B C20B 122.5(3)
C9B C10B C5B 118.5(4)
C9B C10B C20B 119.0(3)
C12B C11B C6B 120.7(3)
C18B C11B C6B 118.8(3)
C18B C11B C12B 120.5(3)
C11B C12B C13B 122.1(3)
C14B C12B C11B 118.2(4)
C14B C12B C13B 119.7(3)
C15B C14B C12B 122.8(4)
C14B C15B C16B 121.6(4)
C14B C15B C17B 117.5(3)
C17B C15B C16B 120.8(4)
C15B C17B C18B 122.2(4)
C11B C18B C19B 122.1(3)
C17B C18B C11B 118.6(3)
C17B C18B C19B 119.2(4)
C21B C20B C10B 119.5(4)
C27B C20B C10B 119.8(4)
C27B C20B C21B 120.7(4)
C20B C21B C22B 121.8(5)
C23B C21B C20B 118.7(5)
C23B C21B C22B 119.5(6)
C24B C23B C21B 121.3(5)
C23B C24B C25B 122.1(6)
C23B C24B C26B 121.0(5)
C26B C24B C25B 116.8(6)
C24B C26B C27B 120.1(5)
C20B C27B C26B 118.3(5)
C20B C27B C28B 121.4(4)
C26B C27B C28B 120.3(5)
N2B C29B C30B 119.4(3)
N2B C29B C34B 119.5(3)
C30B C29B C34B 121.0(3)
C29B C30B C35B 122.4(3)
C31B C30B C29B 118.4(3)
C31B C30B C35B 119.1(3)
C32B C31B C30B 121.2(3)
C31B C32B C33B 120.0(3)
C32B C33B C34B 120.8(3)
C29B C34B C44B 121.3(3)
C33B C34B C29B 118.4(3)
C33B C34B C44B 120.3(3)
C36B C35B C30B 122.1(3)
C36B C35B C42B 119.6(3)
C42B C35B C30B 118.2(3)
C35B C36B C37B 120.8(3)
C38B C36B C35B 119.2(3)
C38B C36B C37B 120.0(3)
C39B C38B C36B 121.6(3)
C38B C39B C40B 121.3(4)
C41B C39B C38B 118.5(3)
C41B C39B C40B 120.2(4)
C39B C41B C42B 121.6(3)
C35B C42B C43B 120.7(3)
C41B C42B C35B 119.5(3)
C41B C42B C43B 119.9(3)
C45B C44B C34B 119.6(3)
C45B C44B C51B 120.7(3)
C51B C44B C34B 119.7(3)
C44B C45B C46B 121.5(3)
C47B C45B C44B 118.7(3)
C47B C45B C46B 119.8(3)
C48B C47B C45B 121.8(4)
C47B C48B C49B 121.0(4)
C50B C48B C47B 118.3(3)
C50B C48B C49B 120.7(4)
C48B C50B C51B 122.3(4)
C44B C51B C52B 122.4(3)
C50B C51B C44B 118.2(3)
C50B C51B C52B 119.4(3)
N3B C53B C54B 118.9(3)
N3B C53B C58B 119.0(3)
C58B C53B C54B 122.1(3)
C53B C54B C59B 119.4(3)
C55B C54B C53B 118.0(3)
C55B C54B C59B 122.7(3)
C54B C55B C56B 120.9(3)
C57B C56B C55B 119.9(3)
C56B C57B C58B 121.0(3)
C53B C58B C68B 120.5(3)
C57B C58B C53B 118.1(3)
C57B C58B C68B 121.4(3)
C60B C59B C54B 119.9(3)
C60B C59B C66B 120.3(3)
C66B C59B C54B 119.7(3)
C59B C60B C61B 121.6(3)
C62B C60B C59B 118.7(3)
C62B C60B C61B 119.8(3)
C63B C62B C60B 122.1(3)
C62B C63B C64B 121.1(3)
C65B C63B C62B 118.4(3)
C65B C63B C64B 120.6(3)
C63B C65B C66B 121.6(3)
C59B C66B C67B 121.4(3)
C65B C66B C59B 118.9(3)
C65B C66B C67B 119.7(3)
C69B C68B C58B 119.3(3)
C69B C68B C75B 120.4(3)
C75B C68B C58B 120.3(3)
C68B C69B C70B 120.4(3)
C71B C69B C68B 119.1(3)
C71B C69B C70B 120.5(3)
C69B C71B C72B 121.1(3)
C71B C72B C73B 120.6(3)
C74B C72B C71B 118.0(3)
C74B C72B C73B 121.3(3)
C75B C74B C72B 122.5(3)
C68B C75B C76B 121.2(3)
C74B C75B C68B 118.7(3)
C74B C75B C76B 120.2(3)
N4B C78B C77B 108.1(3)
N4B C78B C79B 108.4(3)
N4B C78B C80B 107.1(3)
C77B C78B C79B 111.0(3)
C77B C78B C80B 111.1(3)
C80B C78B C79B 111.1(3)
C1A Co1A C2A 105.59(14)
C1A Co1A C4A 102.08(15)
C2A Co1A C4A 98.02(15)
C3A Co1A C1A 119.29(14)
C3A Co1A C2A 129.48(15)
C3A Co1A C4A 94.31(14)
C1A N1A C5A 155.8(3)
C2A N2A C29A 162.8(3)
C3A N3A C53A 148.8(3)
C4A N4A C77A 167.3(4)
N1A C1A Co1A 177.3(3)
N2A C2A Co1A 170.8(3)
N3A C3A Co1A 174.5(3)
N4A C4A Co1A 177.2(3)
N1A C5A C6A 118.1(3)
N1A C5A C10A 119.5(3)
C10A C5A C6A 122.4(3)
C5A C6A C11A 121.6(3)
C7A C6A C5A 117.7(3)
C7A C6A C11A 120.7(3)
C8A C7A C6A 121.3(3)
C7A C8A C9A 119.9(3)
C8A C9A C10A 120.9(3)
C5A C10A C20A 122.4(3)
C9A C10A C5A 117.7(3)
C9A C10A C20A 119.8(3)
C12A C11A C6A 119.9(3)
C18A C11A C6A 119.8(3)
C18A C11A C12A 120.3(3)
C11A C12A C13A 121.7(3)
C14A C12A C11A 118.7(3)
C14A C12A C13A 119.6(3)
C15A C14A C12A 122.3(3)
C14A C15A C16A 121.1(3)
C14A C15A C17A 117.5(3)
C17A C15A C16A 121.3(3)
C18A C17A C15A 122.3(3)
C11A C18A C19A 120.9(3)
C17A C18A C11A 118.9(3)
C17A C18A C19A 120.2(3)
C21A C20A C10A 121.4(3)
C21A C20A C27A 120.1(3)
C27A C20A C10A 118.5(3)
C20A C21A C22A 122.1(3)
C23A C21A C20A 118.9(3)
C23A C21A C22A 119.0(3)
C24A C23A C21A 122.2(3)
C23A C24A C25A 121.1(3)
C26A C24A C23A 118.0(3)
C26A C24A C25A 120.9(3)
C24A C26A C27A 121.9(3)
C20A C27A C28A 121.5(3)
C26A C27A C20A 118.8(3)
C26A C27A C28A 119.7(3)
N2A C29A C30A 118.8(3)
N2A C29A C34A 119.3(3)
C34A C29A C30A 121.9(3)
C29A C30A C35A 122.0(3)
C31A C30A C29A 117.2(3)
C31A C30A C35A 120.8(3)
C32A C31A C30A 122.0(3)
C33A C32A C31A 119.5(4)
C32A C33A C34A 121.2(4)
C29A C34A C44A 121.3(3)
C33A C34A C29A 118.1(3)
C33A C34A C44A 120.6(3)
C36A C35A C30A 120.7(3)
C36A C35A C42A 119.8(3)
C42A C35A C30A 119.4(3)
C35A C36A C37A 120.6(3)
C38A C36A C35A 119.3(3)
C38A C36A C37A 120.0(3)
C39A C38A C36A 121.4(4)
C38A C39A C40A 120.4(4)
C38A C39A C41A 118.9(4)
C41A C39A C40A 120.7(4)
C39A C41A C42A 121.5(4)
C35A C42A C43A 121.0(3)
C41A C42A C35A 119.0(4)
C41A C42A C43A 120.0(3)
C45A C44A C34A 120.0(3)
C45A C44A C51A 120.2(3)
C51A C44A C34A 119.8(3)
C44A C45A C46A 121.7(3)
C47A C45A C44A 118.8(3)
C47A C45A C46A 119.5(3)
C45A C47A C48A 122.0(3)
C47A C48A C49A 120.8(3)
C50A C48A C47A 118.0(3)
C50A C48A C49A 121.2(3)
C48A C50A C51A 122.3(3)
C44A C51A C52A 121.9(3)
C50A C51A C44A 118.6(3)
C50A C51A C52A 119.5(3)
N3A C53A C54A 120.1(3)
N3A C53A C58A 118.4(3)
C58A C53A C54A 121.6(3)
C53A C54A C59A 121.0(3)
C55A C54A C53A 118.2(3)
C55A C54A C59A 120.8(3)
C56A C55A C54A 121.0(3)
C57A C56A C55A 120.1(3)
C56A C57A C58A 121.1(3)
C53A C58A C68A 122.4(3)
C57A C58A C53A 118.0(3)
C57A C58A C68A 119.6(3)
C60A C59A C54A 120.6(3)
C60A C59A C66A 119.7(3)
C66A C59A C54A 119.7(3)
C59A C60A C61A 121.6(3)
C62A C60A C59A 119.3(3)
C62A C60A C61A 119.1(3)
C63A C62A C60A 121.6(4)
C62A C63A C64A 120.7(4)
C62A C63A C65A 118.5(3)
C65A C63A C64A 120.7(4)
C63A C65A C66A 121.9(3)
C59A C66A C67A 121.4(3)
C65A C66A C59A 119.0(3)
C65A C66A C67A 119.6(3)
C69A C68A C58A 120.8(3)
C69A C68A C75A 119.5(3)
C75A C68A C58A 119.7(3)
C68A C69A C70A 120.8(3)
C71A C69A C68A 119.5(3)
C71A C69A C70A 119.7(3)
C72A C71A C69A 121.6(3)
C71A C72A C73A 120.9(4)
C74A C72A C71A 117.9(3)
C74A C72A C73A 121.1(3)
C72A C74A C75A 122.8(3)
C68A C75A C76A 120.5(3)
C74A C75A C68A 118.6(3)
C74A C75A C76A 120.8(3)
N4A C77A C78A 106.9(3)
N4A C77A C79A 108.6(4)
N4A C77A C80A 108.3(4)
C78A C77A C79A 112.3(4)
C80A C77A C78A 109.5(4)
C80A C77A C79A 111.1(4)
C169 C148 C154 118.0(5)
C148 C154 C168 121.3(5)
C154 C168 C174 119.7(5)
C173 C168 C154 118.8(5)
C173 C168 C174 121.5(5)
C172 C169 C148 120.8(5)
C169 C172 C173 121.2(5)
C168 C173 C172 119.6(5)
C3S C4S C10S 121.3(13)
C11S C5S C9S 107(2)
C7S C6S C10S 106.9(9)
C11S O1S C8S 102.2(12)
C9S C8S O1S 103.8(16)
C8S C9S C5S 109.8(19)
C4S C10S C6S 124.9(11)
C5S C11S O1S 116.3(19)
N1S C2S C1S 178.8(16)

loop_
_geom_bond_atom_site_label_1
_geom_bond_atom_site_label_2
_geom_bond_distance
Co1B C1B 1.801(4)
Co1B C2B 1.802(4)
Co1B C3B 1.806(3)
Co1B C4B 1.850(4)
N1B C1B 1.182(4)
N1B C5B 1.392(4)
N2B C2B 1.184(4)
N2B C29B 1.389(4)
N3B C3B 1.185(4)
N3B C53B 1.390(4)
N4B C4B 1.166(5)
N4B C78B 1.452(5)
C5B C6B 1.405(5)
C5B C10B 1.395(5)
C6B C7B 1.385(5)
C6B C11B 1.505(5)
C7B C8B 1.388(6)
C8B C9B 1.366(6)
C9B C10B 1.387(6)
C10B C20B 1.478(5)
C11B C12B 1.405(5)
C11B C18B 1.392(5)
C12B C13B 1.507(5)
C12B C14B 1.386(5)
C14B C15B 1.380(5)
C15B C16B 1.509(5)
C15B C17B 1.388(5)
C17B C18B 1.392(5)
C18B C19B 1.519(5)
C20B C21B 1.439(7)
C20B C27B 1.372(6)
C21B C22B 1.505(8)
C21B C23B 1.368(7)
C23B C24B 1.362(8)
C24B C25B 1.541(7)
C24B C26B 1.379(7)
C26B C27B 1.428(6)
C27B C28B 1.494(7)
C29B C30B 1.404(4)
C29B C34B 1.406(4)
C30B C31B 1.383(5)
C30B C35B 1.494(4)
C31B C32B 1.379(5)
C32B C33B 1.386(5)
C33B C34B 1.388(5)
C34B C44B 1.503(5)
C35B C36B 1.395(5)
C35B C42B 1.399(5)
C36B C37B 1.505(5)
C36B C38B 1.393(5)
C38B C39B 1.387(5)
C39B C40B 1.512(5)
C39B C41B 1.375(5)
C41B C42B 1.393(5)
C42B C43B 1.523(5)
C44B C45B 1.397(5)
C44B C51B 1.399(5)
C45B C46B 1.507(5)
C45B C47B 1.395(5)
C47B C48B 1.385(6)
C48B C49B 1.514(5)
C48B C50B 1.376(6)
C50B C51B 1.399(5)
C51B C52B 1.503(5)
C53B C54B 1.402(5)
C53B C58B 1.397(4)
C54B C55B 1.387(5)
C54B C59B 1.495(4)
C55B C56B 1.392(5)
C56B C57B 1.386(5)
C57B C58B 1.388(5)
C58B C68B 1.499(5)
C59B C60B 1.400(5)
C59B C66B 1.402(5)
C60B C61B 1.511(5)
C60B C62B 1.390(5)
C62B C63B 1.387(5)
C63B C64B 1.512(5)
C63B C65B 1.385(5)
C65B C66B 1.395(5)
C66B C67B 1.514(5)
C68B C69B 1.401(5)
C68B C75B 1.402(5)
C69B C70B 1.514(5)
C69B C71B 1.395(5)
C71B C72B 1.400(5)
C72B C73B 1.510(5)
C72B C74B 1.388(5)
C74B C75B 1.381(5)
C75B C76B 1.512(5)
C77B C78B 1.516(5)
C78B C79B 1.520(5)
C78B C80B 1.519(5)
Co1A C1A 1.804(4)
Co1A C2A 1.815(4)
Co1A C3A 1.787(3)
Co1A C4A 1.834(4)
N1A C1A 1.182(4)
N1A C5A 1.394(4)
N2A C2A 1.182(4)
N2A C29A 1.394(4)
N3A C3A 1.194(4)
N3A C53A 1.402(4)
N4A C4A 1.160(4)
N4A C77A 1.441(5)
C5A C6A 1.401(4)
C5A C10A 1.397(4)
C6A C7A 1.387(5)
C6A C11A 1.492(4)
C7A C8A 1.385(5)
C8A C9A 1.386(5)
C9A C10A 1.397(5)
C10A C20A 1.500(4)
C11A C12A 1.404(5)
C11A C18A 1.401(4)
C12A C13A 1.506(4)
C12A C14A 1.395(5)
C14A C15A 1.391(5)
C15A C16A 1.506(5)
C15A C17A 1.393(5)
C17A C18A 1.392(5)
C18A C19A 1.508(5)
C20A C21A 1.397(5)
C20A C27A 1.405(4)
C21A C22A 1.514(5)
C21A C23A 1.387(5)
C23A C24A 1.385(5)
C24A C25A 1.513(5)
C24A C26A 1.385(5)
C26A C27A 1.392(5)
C27A C28A 1.505(5)
C29A C30A 1.404(5)
C29A C34A 1.395(5)
C30A C31A 1.389(5)
C30A C35A 1.491(5)
C31A C32A 1.380(5)
C32A C33A 1.376(5)
C33A C34A 1.394(5)
C34A C44A 1.494(5)
C35A C36A 1.407(5)
C35A C42A 1.407(5)
C36A C37A 1.514(5)
C36A C38A 1.394(5)
C38A C39A 1.387(5)
C39A C40A 1.522(5)
C39A C41A 1.389(6)
C41A C42A 1.397(5)
C42A C43A 1.504(5)
C44A C45A 1.397(5)
C44A C51A 1.408(5)
C45A C46A 1.506(5)
C45A C47A 1.391(5)
C47A C48A 1.392(5)
C48A C49A 1.505(5)
C48A C50A 1.379(5)
C50A C51A 1.391(5)
C51A C52A 1.512(5)
C53A C54A 1.403(5)
C53A C58A 1.403(4)
C54A C55A 1.392(5)
C54A C59A 1.490(4)
C55A C56A 1.386(5)
C56A C57A 1.380(5)
C57A C58A 1.398(5)
C58A C68A 1.490(5)
C59A C60A 1.398(5)
C59A C66A 1.399(5)
C60A C61A 1.516(5)
C60A C62A 1.390(5)
C62A C63A 1.377(5)
C63A C64A 1.512(5)
C63A C65A 1.379(6)
C65A C66A 1.386(5)
C66A C67A 1.513(5)
C68A C69A 1.407(5)
C68A C75A 1.408(5)
C69A C70A 1.508(5)
C69A C71A 1.392(5)
C71A C72A 1.392(5)
C72A C73A 1.506(5)
C72A C74A 1.379(5)
C74A C75A 1.394(5)
C75A C76A 1.502(5)
C77A C78A 1.543(6)
C77A C79A 1.554(7)
C77A C80A 1.510(6)
C148 C154 1.384(7)
C148 C169 1.360(6)
C154 C168 1.392(6)
C168 C173 1.350(7)
C168 C174 1.528(7)
C169 C172 1.352(7)
C172 C173 1.380(7)
C3S C4S 1.24(2)
C4S C10S 1.512(15)
C5S C9S 1.50(4)
C5S C11S 1.33(4)
C6S C7S 1.516(13)
C6S C10S 1.640(19)
O1S C8S 1.618(16)
O1S C11S 1.435(15)
C8S C9S 1.436(17)
N1S C2S 1.144(14)
C1S C2S 1.453(17)
